data_7031472
loop_
_publ_author_name
'Akl, Jo\"elle'
'Sasaki, Isabelle'
'Lacroix, Pascal G.'
'Malfant, Isabelle'
'Mallet-Ladeira, Sonia'
'Vicendo, Patricia'
'Farf\'an, Norberto'
'Santillan, Rosa'

_publ_section_title
;
 Comparative photo-release of nitric oxide from isomers of substituted
 terpyridinenitrosylruthenium(ii) complexes: experimental and
 computational investigations.
;
_journal_issue 33
_journal_name_full 'Dalton transactions (Cambridge, England : 2003)'
_journal_page_first 12721
_journal_page_last 12733
_journal_paper_doi 10.1039/c4dt00974f
_journal_volume 43
_journal_year 2014
_chemical_compound_source 'synthesis as described'
_chemical_formula_moiety 'C28 H19 N3'
_chemical_formula_sum 'C28 H19 N3'
_chemical_formula_weight 397.46
_chemical_name_systematic
;
 ?
;
_space_group_IT_number 33
_symmetry_cell_setting orthorhombic
_symmetry_Int_Tables_number 33
_symmetry_space_group_name_Hall 'P 2c -2n'
_symmetry_space_group_name_H-M 'P n a 21'
_atom_sites_solution_hydrogens geom
_atom_sites_solution_primary direct
_atom_sites_solution_secondary difmap
_cell_angle_alpha 90
_cell_angle_beta 90
_cell_angle_gamma 90
_cell_formula_units_Z 4
_cell_length_a 34.960(4)
_cell_length_b 5.9306(7)
_cell_length_c 9.5911(10)
_cell_measurement_reflns_used 1615
_cell_measurement_temperature 180(2)
_cell_measurement_theta_max 21.75
_cell_measurement_theta_min 2.42
_cell_measurement_wavelength 0.71073
_cell_volume 1988.6(4)
_computing_cell_refinement 'APEX2 and SAINT (Bruker, 2007)'
_computing_data_collection 'APEX2 (Bruker, 2007)'
_computing_data_reduction 'SAINT (Bruker, 2007)'
_computing_molecular_graphics 'Ortep-3 for Windows (Farrugia, 1997)'
_computing_publication_material 'WinGX publication routines (Farrugia, 1999)'
_computing_structure_refinement 'SHELXL-97 (Sheldrick, 2008)'
_computing_structure_solution 'SHELXS-97 (Sheldrick, 2008)'
_diffrn_ambient_temperature 180(2)
_diffrn_measured_fraction_theta_full 1
_diffrn_measured_fraction_theta_max 1
_diffrn_measurement_device_type 'Bruker Kappa APEX II'
_diffrn_measurement_method \w-\f
_diffrn_radiation_monochromator graphite
_diffrn_radiation_probe x-ray
_diffrn_radiation_source 'fine-focus sealed tube'
_diffrn_radiation_type MoK\a
_diffrn_radiation_wavelength 0.71073
_diffrn_reflns_av_R_equivalents 0.067
_diffrn_reflns_av_unetI/netI 0.0598
_diffrn_reflns_limit_h_max 38
_diffrn_reflns_limit_h_min -38
_diffrn_reflns_limit_k_max 6
_diffrn_reflns_limit_k_min -6
_diffrn_reflns_limit_l_max 10
_diffrn_reflns_limit_l_min -10
_diffrn_reflns_number 14300
_diffrn_reflns_theta_full 23.27
_diffrn_reflns_theta_max 23.27
_diffrn_reflns_theta_min 1.16
_diffrn_standards_decay_% 0
_diffrn_standards_interval_count 0
_diffrn_standards_interval_time 0
_diffrn_standards_number 0
_exptl_absorpt_coefficient_mu 0.079
_exptl_absorpt_correction_T_max 0.9968
_exptl_absorpt_correction_T_min 0.9906
_exptl_absorpt_correction_type multi-scan
_exptl_absorpt_process_details
;
        [c.f. r.h. blessing, acta cryst. (1995), a51, 33-38]
;
_exptl_crystal_colour yellow
_exptl_crystal_density_diffrn 1.328
_exptl_crystal_density_method 'not measured'
_exptl_crystal_description plate
_exptl_crystal_F_000 832
_exptl_crystal_size_max 0.12
_exptl_crystal_size_mid 0.08
_exptl_crystal_size_min 0.04
_refine_diff_density_max 0.152
_refine_diff_density_min -0.153
_refine_diff_density_rms 0.036
_refine_ls_extinction_method none
_refine_ls_goodness_of_fit_ref 1.024
_refine_ls_hydrogen_treatment constr
_refine_ls_matrix_type full
_refine_ls_number_parameters 280
_refine_ls_number_reflns 2870
_refine_ls_number_restraints 1
_refine_ls_restrained_S_all 1.024
_refine_ls_R_factor_all 0.0689
_refine_ls_R_factor_gt 0.0424
_refine_ls_shift/su_max 0
_refine_ls_shift/su_mean 0
_refine_ls_structure_factor_coef Fsqd
_refine_ls_weighting_details 'calc w=1/[\s^2^(Fo^2^)+(0.0408P)^2^+0.0000P] where P=(Fo^2^+2Fc^2^)/3'
_refine_ls_weighting_scheme calc
_refine_ls_wR_factor_gt 0.0802
_refine_ls_wR_factor_ref 0.0923
_reflns_number_gt 2181
_reflns_number_total 2870
_reflns_threshold_expression >2sigma(I)
_cod_data_source_file c4dt00974f3.cif
_cod_data_source_block FT
_cod_depositor_comments 'Adding full bibliography for 7031472--7031473.cif.'
_cod_database_code 7031472

loop_
_symmetry_equiv_pos_as_xyz
'x, y, z'
'-x, -y, z+1/2'
'x+1/2, -y+1/2, z'
'-x+1/2, y+1/2, z+1/2'

loop_
_atom_site_label
_atom_site_type_symbol
_atom_site_fract_x
_atom_site_fract_y
_atom_site_fract_z
_atom_site_U_iso_or_equiv
_atom_site_adp_type
_atom_site_occupancy
_atom_site_symmetry_multiplicity
_atom_site_calc_flag
_atom_site_refinement_flags
C6 C 0.15468(9) 0.6916(5) -0.1187(3) 0.0290(8) Uani 1 1 d .
C5 C 0.15716(8) 0.8396(5) -0.2440(3) 0.0300(8) Uani 1 1 d .
C4 C 0.17499(10) 1.0464(6) -0.2368(4) 0.0388(9) Uani 1 1 d .
H4 H 0.1874 1.0927 -0.1534 0.047 Uiso 1 1 calc R
C3 C 0.17468(10) 1.1855(5) -0.3521(4) 0.0435(9) Uani 1 1 d .
H3 H 0.1865 1.3295 -0.3484 0.052 Uiso 1 1 calc R
C2 C 0.15721(10) 1.1144(6) -0.4718(4) 0.0459(10) Uani 1 1 d .
H2 H 0.1566 1.2067 -0.5527 0.055 Uiso 1 1 calc R
C1 C 0.14060(11) 0.9051(7) -0.4708(4) 0.0558(11) Uani 1 1 d .
H1 H 0.1287 0.8544 -0.5541 0.067 Uiso 1 1 calc R
C10 C 0.17558(8) 0.6219(5) 0.1039(3) 0.0264(8) Uani 1 1 d .
C11 C 0.20069(8) 0.6929(5) 0.2225(3) 0.0297(8) Uani 1 1 d .
C12 C 0.21522(9) 0.9095(5) 0.2296(3) 0.0301(8) Uani 1 1 d .
H12 H 0.2096 1.0161 0.1586 0.036 Uiso 1 1 calc R
C13 C 0.23793(10) 0.9687(6) 0.3406(3) 0.0378(9) Uani 1 1 d .
H13 H 0.2485 1.1158 0.3464 0.045 Uiso 1 1 calc R
C14 C 0.24510(9) 0.8121(6) 0.4432(4) 0.0405(9) Uani 1 1 d .
H14 H 0.2604 0.8487 0.5218 0.049 Uiso 1 1 calc R
C15 C 0.22930(10) 0.5996(6) 0.4283(4) 0.0432(10) Uani 1 1 d .
H15 H 0.2346 0.4911 0.4985 0.052 Uiso 1 1 calc R
C9 C 0.15075(8) 0.4393(5) 0.1169(3) 0.0281(8) Uani 1 1 d .
H9 H 0.1504 0.3532 0.2004 0.034 Uiso 1 1 calc R
C8 C 0.12650(8) 0.3835(5) 0.0070(3) 0.0294(8) Uani 1 1 d .
C7 C 0.12950(9) 0.5132(5) -0.1128(3) 0.0309(8) Uani 1 1 d .
H7 H 0.1141 0.4786 -0.1915 0.037 Uiso 1 1 calc R
C28 C 0.09821(8) 0.1973(5) 0.0197(3) 0.0292(8) Uani 1 1 d .
C27 C 0.10318(8) 0.0211(5) 0.1159(3) 0.0311(8) Uani 1 1 d .
H27 H 0.1258 0.0167 0.1706 0.037 Uiso 1 1 calc R
C26 C 0.07607(9) -0.1460(5) 0.1331(4) 0.0327(8) Uani 1 1 d .
H26 H 0.08 -0.2636 0.1988 0.039 Uiso 1 1 calc R
C25 C 0.04308(9) -0.1401(5) 0.0537(3) 0.0271(8) Uani 1 1 d .
C17 C 0.03785(9) 0.0332(5) -0.0447(3) 0.0299(8) Uani 1 1 d .
C16 C 0.06493(8) 0.1994(5) -0.0607(3) 0.0328(8) Uani 1 1 d .
H16 H 0.061 0.3163 -0.1269 0.039 Uiso 1 1 calc R
C18 C -0.00084(10) 0.0114(6) -0.1133(4) 0.0418(9) Uani 1 1 d .
H18A H 0.0017 -0.0157 -0.2148 0.05 Uiso 1 1 calc R
H18B H -0.0166 0.1478 -0.0979 0.05 Uiso 1 1 calc R
C19 C -0.01769(9) -0.1911(5) -0.0400(3) 0.0360(9) Uani 1 1 d .
C20 C -0.05357(10) -0.2824(6) -0.0529(4) 0.0441(9) Uani 1 1 d .
H20 H -0.0713 -0.2209 -0.1174 0.053 Uiso 1 1 calc R
C21 C -0.06349(10) -0.4635(6) 0.0284(4) 0.0483(10) Uani 1 1 d .
H21 H -0.0884 -0.5264 0.0204 0.058 Uiso 1 1 calc R
C22 C -0.03783(10) -0.5552(6) 0.1215(4) 0.0472(9) Uani 1 1 d .
H22 H -0.0453 -0.6807 0.1768 0.057 Uiso 1 1 calc R
C23 C -0.00109(10) -0.4668(6) 0.1359(4) 0.0402(9) Uani 1 1 d .
H23 H 0.0168 -0.5312 0.1988 0.048 Uiso 1 1 calc R
C24 C 0.00830(9) -0.2811(5) 0.0547(3) 0.0298(8) Uani 1 1 d .
N3 N 0.17780(7) 0.7483(4) -0.0114(3) 0.0283(6) Uani 1 1 d .
N2 N 0.13996(9) 0.7677(5) -0.3604(3) 0.0488(8) Uani 1 1 d .
N4 N 0.20710(8) 0.5366(4) 0.3217(3) 0.0387(8) Uani 1 1 d .

loop_
_atom_site_aniso_label
_atom_site_aniso_U_11
_atom_site_aniso_U_22
_atom_site_aniso_U_33
_atom_site_aniso_U_23
_atom_site_aniso_U_13
_atom_site_aniso_U_12
C6 0.028(2) 0.032(2) 0.0267(19) -0.0015(17) 0.0041(15) -0.0012(16)
C5 0.0293(19) 0.032(2) 0.029(2) 0.0047(18) 0.0039(16) -0.0009(16)
C4 0.045(2) 0.037(2) 0.034(2) 0.0018(18) 0.0038(17) -0.0028(18)
C3 0.050(2) 0.037(2) 0.044(2) 0.006(2) 0.003(2) -0.0080(19)
C2 0.057(3) 0.043(2) 0.038(2) 0.015(2) 0.002(2) -0.004(2)
C1 0.075(3) 0.057(3) 0.035(2) 0.015(2) -0.011(2) -0.021(2)
C10 0.0260(18) 0.0269(17) 0.0264(19) -0.0010(17) 0.0022(15) 0.0055(16)
C11 0.0291(19) 0.028(2) 0.0321(19) 0.0007(16) 0.0009(16) 0.0020(16)
C12 0.0312(19) 0.0282(19) 0.031(2) 0.0028(16) 0.0008(16) 0.0025(16)
C13 0.042(2) 0.032(2) 0.040(2) -0.0010(19) 0.0005(18) 0.0000(17)
C14 0.042(2) 0.040(2) 0.040(2) -0.0041(19) -0.0098(18) -0.0027(19)
C15 0.049(2) 0.042(2) 0.039(2) 0.0097(19) -0.0142(19) -0.0051(19)
C9 0.0274(18) 0.0278(18) 0.0291(19) 0.0055(17) 0.0019(17) 0.0052(15)
C8 0.0260(19) 0.0321(19) 0.0301(19) 0.0009(16) 0.0021(16) 0.0029(16)
C7 0.033(2) 0.033(2) 0.0262(19) -0.0022(17) -0.0010(15) 0.0006(17)
C28 0.0299(19) 0.0293(19) 0.0282(19) 0.0042(16) 0.0040(16) -0.0015(17)
C27 0.0291(19) 0.0359(19) 0.0284(18) -0.0003(18) -0.0017(17) 0.0027(17)
C26 0.036(2) 0.0300(18) 0.0324(19) 0.0071(17) 0.0028(18) 0.0001(17)
C25 0.0292(19) 0.0270(18) 0.0251(17) -0.0024(16) 0.0072(16) 0.0016(16)
C17 0.0326(19) 0.0287(19) 0.0284(18) 0.0003(17) -0.0017(16) 0.0012(16)
C16 0.035(2) 0.033(2) 0.0309(19) 0.0036(16) -0.0052(17) -0.0022(17)
C18 0.037(2) 0.043(2) 0.046(2) 0.0044(19) -0.0068(17) -0.0055(17)
C19 0.034(2) 0.038(2) 0.036(2) -0.0054(18) 0.0021(18) -0.0062(18)
C20 0.039(2) 0.049(2) 0.044(2) -0.001(2) -0.0014(18) -0.0043(19)
C21 0.041(2) 0.050(2) 0.054(2) -0.012(2) 0.008(2) -0.015(2)
C22 0.048(2) 0.044(2) 0.050(2) 0.000(2) 0.009(2) -0.0122(19)
C23 0.045(2) 0.034(2) 0.041(2) 0.0025(19) 0.001(2) -0.0030(18)
C24 0.0322(19) 0.0284(19) 0.0287(18) -0.0033(17) 0.0059(16) -0.0014(16)
N3 0.0319(17) 0.0269(14) 0.0261(15) 0.0006(13) -0.0008(13) -0.0013(12)
N2 0.062(2) 0.0528(19) 0.0316(17) 0.0113(18) -0.0104(16) -0.0199(16)
N4 0.0445(19) 0.0333(17) 0.0383(18) 0.0092(15) -0.0092(15) -0.0056(15)

loop_
_atom_type_symbol
_atom_type_description
_atom_type_scat_dispersion_real
_atom_type_scat_dispersion_imag
_atom_type_scat_source
C C 0.0033 0.0016 'International Tables Vol C Tables 4.2.6.8 and 6.1.1.4'
H H 0 0 'International Tables Vol C Tables 4.2.6.8 and 6.1.1.4'
N N 0.0061 0.0033 'International Tables Vol C Tables 4.2.6.8 and 6.1.1.4'

loop_
_geom_angle_atom_site_label_1
_geom_angle_atom_site_label_2
_geom_angle_atom_site_label_3
_geom_angle
N3 C6 C7 122.8(3)
N3 C6 C5 115.6(3)
C7 C6 C5 121.5(3)
N2 C5 C4 121.9(3)
N2 C5 C6 117.3(3)
C4 C5 C6 120.7(3)
C5 C4 C3 119.2(3)
C5 C4 H4 120.4
C3 C4 H4 120.4
C2 C3 C4 119.5(3)
C2 C3 H3 120.3
C4 C3 H3 120.3
C3 C2 C1 117.6(3)
C3 C2 H2 121.2
C1 C2 H2 121.2
N2 C1 C2 124.4(4)
N2 C1 H1 117.8
C2 C1 H1 117.8
N3 C10 C9 123.1(3)
N3 C10 C11 115.9(3)
C9 C10 C11 121.0(3)
N4 C11 C12 122.9(3)
N4 C11 C10 116.1(3)
C12 C11 C10 120.9(3)
C13 C12 C11 119.2(3)
C13 C12 H12 120.4
C11 C12 H12 120.4
C12 C13 C14 119.1(3)
C12 C13 H13 120.4
C14 C13 H13 120.4
C13 C14 C15 117.9(3)
C13 C14 H14 121
C15 C14 H14 121
N4 C15 C14 124.4(3)
N4 C15 H15 117.8
C14 C15 H15 117.8
C8 C9 C10 119.8(3)
C8 C9 H9 120.1
C10 C9 H9 120.1
C7 C8 C9 116.7(3)
C7 C8 C28 122.0(3)
C9 C8 C28 121.3(3)
C6 C7 C8 120.5(3)
C6 C7 H7 119.7
C8 C7 H7 119.7
C16 C28 C27 118.2(3)
C16 C28 C8 120.2(3)
C27 C28 C8 121.6(3)
C26 C27 C28 121.8(3)
C26 C27 H27 119.1
C28 C27 H27 119.1
C27 C26 C25 119.2(3)
C27 C26 H26 120.4
C25 C26 H26 120.4
C26 C25 C17 119.8(3)
C26 C25 C24 132.0(3)
C17 C25 C24 108.1(3)
C16 C17 C25 120.6(3)
C16 C17 C18 129.0(3)
C25 C17 C18 110.2(3)
C17 C16 C28 120.4(3)
C17 C16 H16 119.8
C28 C16 H16 119.8
C17 C18 C19 102.4(3)
C17 C18 H18A 111.3
C19 C18 H18A 111.3
C17 C18 H18B 111.3
C19 C18 H18B 111.3
H18A C18 H18B 109.2
C20 C19 C24 120.3(3)
C20 C19 C18 128.9(3)
C24 C19 C18 110.7(3)
C19 C20 C21 119.3(3)
C19 C20 H20 120.4
C21 C20 H20 120.4
C20 C21 C22 120.9(3)
C20 C21 H21 119.6
C22 C21 H21 119.6
C21 C22 C23 121.0(4)
C21 C22 H22 119.5
C23 C22 H22 119.5
C24 C23 C22 117.4(3)
C24 C23 H23 121.3
C22 C23 H23 121.3
C23 C24 C19 121.1(3)
C23 C24 C25 130.4(3)
C19 C24 C25 108.4(3)
C10 N3 C6 117.1(3)
C1 N2 C5 117.3(3)
C15 N4 C11 116.3(3)

loop_
_geom_bond_atom_site_label_1
_geom_bond_atom_site_label_2
_geom_bond_distance
C6 N3 1.352(4)
C6 C7 1.377(4)
C6 C5 1.491(4)
C5 N2 1.338(4)
C5 C4 1.377(4)
C4 C3 1.380(4)
C4 H4 0.95
C3 C2 1.367(5)
C3 H3 0.95
C2 C1 1.370(5)
C2 H2 0.95
C1 N2 1.336(4)
C1 H1 0.95
C10 N3 1.337(4)
C10 C9 1.394(4)
C10 C11 1.498(4)
C11 N4 1.347(4)
C11 C12 1.383(4)
C12 C13 1.373(4)
C12 H12 0.95
C13 C14 1.376(4)
C13 H13 0.95
C14 C15 1.383(4)
C14 H14 0.95
C15 N4 1.337(4)
C15 H15 0.95
C9 C8 1.392(4)
C9 H9 0.95
C8 C7 1.387(4)
C8 C28 1.488(4)
C7 H7 0.95
C28 C16 1.396(4)
C28 C27 1.405(4)
C27 C26 1.381(4)
C27 H27 0.95
C26 C25 1.383(4)
C26 H26 0.95
C25 C17 1.407(4)
C25 C24 1.476(4)
C17 C16 1.375(4)
C17 C18 1.510(5)
C16 H16 0.95
C18 C19 1.511(4)
C18 H18A 0.99
C18 H18B 0.99
C19 C20 1.372(4)
C19 C24 1.392(4)
C20 C21 1.372(5)
C20 H20 0.95
C21 C22 1.378(5)
C21 H21 0.95
C22 C23 1.394(5)
C22 H22 0.95
C23 C24 1.388(4)
C23 H23 0.95
